data_1505842
loop_
_publ_author_name
'Lu, Lianghua'
'Chen, Guofei'
'Ma, Shengming'

_publ_section_title
;
 Ring-opening cyclization of alkylidenecyclopropyl ketones with amines. An
 efficient synthesis of 2,3,4-trisubstituted pyrroles.
;
_journal_issue 5
_journal_name_full 'Organic letters'
_journal_page_first 835
_journal_page_last 838
_journal_paper_doi 10.1021/ol052797a
_journal_volume 8
_journal_year 2006
_chemical_formula_sum 'C23 H27 N O2 S'
_chemical_formula_weight 381.52
_chemical_name_systematic
; 
 ? 
;
_space_group_IT_number 14
_symmetry_cell_setting monoclinic
_symmetry_space_group_name_Hall '-P 2yn'
_symmetry_space_group_name_H-M 'P 1 21/n 1'
_atom_sites_solution_hydrogens geom
_atom_sites_solution_primary direct
_atom_sites_solution_secondary difmap
_audit_creation_method SHELXL-97
_cell_angle_alpha 90.00
_cell_angle_beta 95.626(3)
_cell_angle_gamma 90.00
_cell_formula_units_Z 4
_cell_length_a 10.9949(13)
_cell_length_b 8.8953(11)
_cell_length_c 21.764(3)
_cell_measurement_reflns_used 968
_cell_measurement_temperature 293(2)
_cell_measurement_theta_max 35.478
_cell_measurement_theta_min 5.902
_cell_volume 2118.3(5)
_computing_cell_refinement 'Bruker SMART'
_computing_data_collection 'Bruker SMART'
_computing_data_reduction 'Bruker SHELXTL'
_computing_molecular_graphics 'Bruker SHELXTL'
_computing_publication_material 'Bruker SHELXTL'
_computing_structure_refinement 'SHELXL-97 (Sheldrick, 1997)'
_computing_structure_solution 'SHELXS-97 (Sheldrick, 1990)'
_diffrn_ambient_temperature 293(2)
_diffrn_measured_fraction_theta_full 0.994
_diffrn_measured_fraction_theta_max 0.994
_diffrn_measurement_device_type 'CCD area detector'
_diffrn_measurement_method 'phi and omega scans'
_diffrn_radiation_monochromator graphite
_diffrn_radiation_source 'fine-focus sealed tube'
_diffrn_radiation_type MoK\a
_diffrn_radiation_wavelength 0.71073
_diffrn_reflns_av_R_equivalents 0.0969
_diffrn_reflns_av_sigmaI/netI 0.1462
_diffrn_reflns_limit_h_max 12
_diffrn_reflns_limit_h_min -14
_diffrn_reflns_limit_k_max 11
_diffrn_reflns_limit_k_min -9
_diffrn_reflns_limit_l_max 27
_diffrn_reflns_limit_l_min -21
_diffrn_reflns_number 12112
_diffrn_reflns_theta_full 27.00
_diffrn_reflns_theta_max 27.00
_diffrn_reflns_theta_min 1.88
_exptl_absorpt_coefficient_mu 0.170
_exptl_absorpt_correction_T_max 1.00000
_exptl_absorpt_correction_T_min 0.65390
_exptl_absorpt_correction_type empirical
_exptl_crystal_colour colorless
_exptl_crystal_density_diffrn 1.196
_exptl_crystal_density_method 'not measured'
_exptl_crystal_F_000 816
_exptl_crystal_size_max 0.416
_exptl_crystal_size_mid 0.304
_exptl_crystal_size_min 0.107
_refine_diff_density_max 0.223
_refine_diff_density_min -0.136
_refine_diff_density_rms 0.037
_refine_ls_extinction_coef 0.0140(9)
_refine_ls_extinction_expression Fc^*^=kFc[1+0.001xFc^2^\l^3^/sin(2\q)]^-1/4^
_refine_ls_extinction_method SHELXL
_refine_ls_goodness_of_fit_ref 0.800
_refine_ls_hydrogen_treatment constr
_refine_ls_matrix_type full
_refine_ls_number_parameters 247
_refine_ls_number_reflns 4588
_refine_ls_number_restraints 0
_refine_ls_restrained_S_all 0.800
_refine_ls_R_factor_all 0.1469
_refine_ls_R_factor_gt 0.0535
_refine_ls_shift/su_max 0.001
_refine_ls_shift/su_mean 0.000
_refine_ls_structure_factor_coef Fsqd
_refine_ls_weighting_details 'calc w=1/[\s^2^(Fo^2^)+(0.0302P)^2^+0.0000P] where P=(Fo^2^+2Fc^2^)/3'
_refine_ls_weighting_scheme calc
_refine_ls_wR_factor_gt 0.0943
_refine_ls_wR_factor_ref 0.1181
_reflns_number_gt 1800
_reflns_number_total 4588
_reflns_threshold_expression >2sigma(I)
_cod_data_source_file ol052797asi20060119_074307.cif
_cod_data_source_block cd25467
_cod_depositor_comments
;
The following automatic conversions were performed:

'_symmetry_cell_setting' value 'Monoclinic' changed to 'monoclinic'
according to /home/saulius/struct/CIF-dictionaries/cif_core.dic
dictionary named 'cif_core.dic' version 2.4.1 from 2010-06-29.

Automatic conversion script
Id: cif_fix_values 1715 2011-07-08 13:25:40Z adriana 
;
_cod_original_cell_volume 2118.3(4)
_cod_original_sg_symbol_H-M P2(1)/n
_cod_database_code 1505842

loop_
_symmetry_equiv_pos_as_xyz
'x, y, z'
'-x+1/2, y+1/2, -z+1/2'
'-x, -y, -z'
'x-1/2, -y-1/2, z-1/2'

loop_
_atom_site_label
_atom_site_type_symbol
_atom_site_fract_x
_atom_site_fract_y
_atom_site_fract_z
_atom_site_U_iso_or_equiv
_atom_site_adp_type
_atom_site_occupancy
_atom_site_symmetry_multiplicity
_atom_site_calc_flag
_atom_site_refinement_flags
S1 S 1.08765(7) 0.64792(9) 0.12433(3) 0.0594(3) Uani 1 1 d .
O1 O 0.99059(16) 0.5493(2) 0.09935(8) 0.0661(6) Uani 1 1 d .
O2 O 1.14416(18) 0.6153(2) 0.18526(8) 0.0845(7) Uani 1 1 d .
N1 N 1.0126(2) 1.0695(3) 0.14350(12) 0.0650(7) Uani 1 1 d .
C1 C 0.9309(3) 1.0365(4) 0.09331(13) 0.0652(9) Uani 1 1 d .
H1 H 0.8759 1.1042 0.0733 0.078 Uiso 1 1 calc R
C2 C 0.9428(2) 0.8905(3) 0.07747(12) 0.0522(7) Uani 1 1 d .
C3 C 1.0344(2) 0.8299(3) 0.12188(11) 0.0506(7) Uani 1 1 d .
C4 C 1.0754(3) 0.9444(4) 0.16145(13) 0.0609(8) Uani 1 1 d .
C5 C 1.1736(3) 0.9475(4) 0.21519(12) 0.0920(11) Uani 1 1 d .
H5A H 1.2384 1.0132 0.2057 0.138 Uiso 1 1 calc R
H5B H 1.2053 0.8479 0.2226 0.138 Uiso 1 1 calc R
H5C H 1.1394 0.9833 0.2514 0.138 Uiso 1 1 calc R
C6 C 0.8728(2) 0.8108(3) 0.02416(11) 0.0609(8) Uani 1 1 d .
H6A H 0.8404 0.7180 0.0394 0.073 Uiso 1 1 calc R
H6B H 0.9296 0.7839 -0.0054 0.073 Uiso 1 1 calc R
C7 C 0.7678(3) 0.8986(3) -0.00952(13) 0.0755(10) Uani 1 1 d .
H7A H 0.7989 0.9910 -0.0258 0.091 Uiso 1 1 calc R
H7B H 0.7093 0.9250 0.0193 0.091 Uiso 1 1 calc R
C8 C 0.7030(3) 0.8048(4) -0.06330(14) 0.0815(10) Uani 1 1 d .
H8A H 0.7619 0.7823 -0.0924 0.098 Uiso 1 1 calc R
H8B H 0.6772 0.7100 -0.0467 0.098 Uiso 1 1 calc R
C9 C 0.5959(3) 0.8770(4) -0.09713(15) 0.1058(13) Uani 1 1 d .
H9A H 0.6203 0.9727 -0.1133 0.127 Uiso 1 1 calc R
H9B H 0.5349 0.8964 -0.0688 0.127 Uiso 1 1 calc R
C10 C 0.5398(3) 0.7797(5) -0.15017(15) 0.1255(15) Uani 1 1 d .
H10A H 0.5937 0.7771 -0.1823 0.188 Uiso 1 1 calc R
H10B H 0.4626 0.8214 -0.1661 0.188 Uiso 1 1 calc R
H10C H 0.5279 0.6796 -0.1355 0.188 Uiso 1 1 calc R
C11 C 1.0162(3) 1.2117(4) 0.17685(14) 0.0843(11) Uani 1 1 d .
H11A H 0.9867 1.2909 0.1486 0.101 Uiso 1 1 calc R
H11B H 1.1004 1.2345 0.1914 0.101 Uiso 1 1 calc R
C12 C 0.9407(3) 1.2119(4) 0.23150(14) 0.0674(9) Uani 1 1 d .
C13 C 0.9456(3) 1.3337(4) 0.26933(16) 0.0804(10) Uani 1 1 d .
H13 H 0.9968 1.4136 0.2621 0.096 Uiso 1 1 calc R
C14 C 0.8745(4) 1.3398(5) 0.31876(17) 0.0994(13) Uani 1 1 d .
H14 H 0.8790 1.4233 0.3446 0.119 Uiso 1 1 calc R
C15 C 0.7991(3) 1.2249(6) 0.32931(17) 0.0992(14) Uani 1 1 d .
H15 H 0.7494 1.2309 0.3614 0.119 Uiso 1 1 calc R
C16 C 0.7958(3) 1.1012(5) 0.29329(18) 0.1170(16) Uani 1 1 d .
H16 H 0.7461 1.0205 0.3016 0.140 Uiso 1 1 calc R
C17 C 0.8664(3) 1.0942(4) 0.24397(16) 0.1061(14) Uani 1 1 d .
H17 H 0.8633 1.0090 0.2191 0.127 Uiso 1 1 calc R
C18 C 1.2036(2) 0.6429(3) 0.07305(13) 0.0558(7) Uani 1 1 d .
C19 C 1.1731(3) 0.6101(3) 0.01185(13) 0.0622(8) Uani 1 1 d .
H19 H 1.0925 0.5890 -0.0025 0.075 Uiso 1 1 calc R
C20 C 1.2625(3) 0.6086(4) -0.02797(15) 0.0797(10) Uani 1 1 d .
H20 H 1.2421 0.5878 -0.0696 0.096 Uiso 1 1 calc R
C21 C 1.3807(3) 0.6373(4) -0.0069(2) 0.0981(12) Uani 1 1 d .
H21 H 1.4410 0.6339 -0.0340 0.118 Uiso 1 1 calc R
C22 C 1.4116(3) 0.6711(4) 0.0539(2) 0.1093(14) Uani 1 1 d .
H22 H 1.4924 0.6933 0.0677 0.131 Uiso 1 1 calc R
C23 C 1.3231(3) 0.6724(4) 0.09488(15) 0.0857(11) Uani 1 1 d .
H23 H 1.3439 0.6928 0.1365 0.103 Uiso 1 1 calc R

loop_
_atom_site_aniso_label
_atom_site_aniso_U_11
_atom_site_aniso_U_22
_atom_site_aniso_U_33
_atom_site_aniso_U_23
_atom_site_aniso_U_13
_atom_site_aniso_U_12
S1 0.0684(5) 0.0560(6) 0.0519(5) 0.0068(4) -0.0033(4) -0.0007(4)
O1 0.0704(12) 0.0552(14) 0.0710(13) 0.0080(10) -0.0020(10) -0.0146(11)
O2 0.1076(16) 0.0872(19) 0.0538(12) 0.0186(11) -0.0173(12) 0.0081(13)
N1 0.0776(18) 0.0514(19) 0.0700(18) -0.0070(15) 0.0283(15) -0.0083(15)
C1 0.067(2) 0.069(3) 0.062(2) 0.0090(18) 0.0164(18) 0.0012(18)
C2 0.0559(18) 0.053(2) 0.0495(18) 0.0051(15) 0.0141(15) 0.0001(16)
C3 0.0579(17) 0.050(2) 0.0440(16) 0.0008(14) 0.0067(14) -0.0017(15)
C4 0.069(2) 0.063(2) 0.0518(19) -0.0018(17) 0.0117(16) -0.0109(18)
C5 0.100(2) 0.102(3) 0.071(2) -0.012(2) -0.011(2) -0.024(2)
C6 0.0579(18) 0.070(2) 0.0545(18) 0.0089(16) 0.0059(15) 0.0072(16)
C7 0.074(2) 0.072(3) 0.080(2) 0.0117(19) 0.0018(18) 0.0036(18)
C8 0.075(2) 0.086(3) 0.079(2) 0.003(2) -0.0137(19) 0.012(2)
C9 0.110(3) 0.096(4) 0.104(3) 0.012(2) -0.021(2) -0.002(2)
C10 0.149(3) 0.124(4) 0.095(3) -0.013(3) -0.032(3) -0.015(3)
C11 0.105(3) 0.064(3) 0.090(2) -0.0197(19) 0.038(2) -0.016(2)
C12 0.069(2) 0.064(3) 0.071(2) -0.0123(18) 0.0149(18) -0.0042(18)
C13 0.073(2) 0.076(3) 0.092(3) -0.018(2) 0.007(2) 0.007(2)
C14 0.100(3) 0.105(4) 0.093(3) -0.038(3) 0.007(2) 0.014(3)
C15 0.081(3) 0.139(5) 0.080(3) -0.020(3) 0.021(2) 0.005(3)
C16 0.113(3) 0.145(5) 0.100(3) -0.029(3) 0.044(3) -0.055(3)
C17 0.127(3) 0.102(4) 0.097(3) -0.039(2) 0.051(3) -0.049(3)
C18 0.0503(17) 0.050(2) 0.066(2) -0.0036(16) 0.0002(15) 0.0020(15)
C19 0.0623(19) 0.058(2) 0.065(2) -0.0017(16) -0.0022(17) 0.0010(16)
C20 0.080(2) 0.081(3) 0.080(2) -0.0071(19) 0.016(2) 0.006(2)
C21 0.075(3) 0.093(3) 0.131(4) -0.019(3) 0.036(3) -0.003(2)
C22 0.054(2) 0.119(4) 0.155(4) -0.040(3) 0.007(3) -0.004(2)
C23 0.070(2) 0.091(3) 0.092(3) -0.019(2) -0.017(2) 0.004(2)

loop_
_atom_type_symbol
_atom_type_description
_atom_type_scat_dispersion_real
_atom_type_scat_dispersion_imag
_atom_type_scat_source
C C 0.0033 0.0016 'International Tables Vol C Tables 4.2.6.8 and 6.1.1.4'
H H 0.0000 0.0000 'International Tables Vol C Tables 4.2.6.8 and 6.1.1.4'
N N 0.0061 0.0033 'International Tables Vol C Tables 4.2.6.8 and 6.1.1.4'
O O 0.0106 0.0060 'International Tables Vol C Tables 4.2.6.8 and 6.1.1.4'
S S 0.1246 0.1234 'International Tables Vol C Tables 4.2.6.8 and 6.1.1.4'

loop_
_geom_angle_atom_site_label_1
_geom_angle_atom_site_label_2
_geom_angle_atom_site_label_3
_geom_angle
O2 S1 O1 117.43(12)
O2 S1 C3 109.48(13)
O1 S1 C3 108.84(12)
O2 S1 C18 107.63(13)
O1 S1 C18 107.31(12)
C3 S1 C18 105.49(13)
C4 N1 C1 109.3(3)
C4 N1 C11 125.8(3)
C1 N1 C11 124.4(3)
C2 C1 N1 109.6(3)
C2 C1 H1 125.2
N1 C1 H1 125.2
C1 C2 C3 105.6(3)
C1 C2 C6 126.4(3)
C3 C2 C6 128.0(3)
C4 C3 C2 107.9(3)
C4 C3 S1 125.9(2)
C2 C3 S1 126.2(2)
N1 C4 C3 107.6(3)
N1 C4 C5 121.1(3)
C3 C4 C5 131.3(3)
C4 C5 H5A 109.5
C4 C5 H5B 109.5
H5A C5 H5B 109.5
C4 C5 H5C 109.5
H5A C5 H5C 109.5
H5B C5 H5C 109.5
C2 C6 C7 115.9(2)
C2 C6 H6A 108.3
C7 C6 H6A 108.3
C2 C6 H6B 108.3
C7 C6 H6B 108.3
H6A C6 H6B 107.4
C6 C7 C8 111.0(3)
C6 C7 H7A 109.4
C8 C7 H7A 109.4
C6 C7 H7B 109.4
C8 C7 H7B 109.4
H7A C7 H7B 108.0
C9 C8 C7 115.4(3)
C9 C8 H8A 108.4
C7 C8 H8A 108.4
C9 C8 H8B 108.4
C7 C8 H8B 108.4
H8A C8 H8B 107.5
C8 C9 C10 112.1(3)
C8 C9 H9A 109.2
C10 C9 H9A 109.2
C8 C9 H9B 109.2
C10 C9 H9B 109.2
H9A C9 H9B 107.9
C9 C10 H10A 109.5
C9 C10 H10B 109.5
H10A C10 H10B 109.5
C9 C10 H10C 109.5
H10A C10 H10C 109.5
H10B C10 H10C 109.5
N1 C11 C12 113.7(3)
N1 C11 H11A 108.8
C12 C11 H11A 108.8
N1 C11 H11B 108.8
C12 C11 H11B 108.8
H11A C11 H11B 107.7
C13 C12 C17 118.5(3)
C13 C12 C11 118.9(3)
C17 C12 C11 122.5(3)
C12 C13 C14 120.5(3)
C12 C13 H13 119.7
C14 C13 H13 119.7
C15 C14 C13 120.2(4)
C15 C14 H14 119.9
C13 C14 H14 119.9
C16 C15 C14 120.0(4)
C16 C15 H15 120.0
C14 C15 H15 120.0
C15 C16 C17 120.1(4)
C15 C16 H16 120.0
C17 C16 H16 120.0
C12 C17 C16 120.6(3)
C12 C17 H17 119.7
C16 C17 H17 119.7
C19 C18 C23 120.6(3)
C19 C18 S1 119.6(2)
C23 C18 S1 119.8(2)
C20 C19 C18 119.5(3)
C20 C19 H19 120.2
C18 C19 H19 120.2
C21 C20 C19 120.3(3)
C21 C20 H20 119.8
C19 C20 H20 119.8
C20 C21 C22 120.5(4)
C20 C21 H21 119.8
C22 C21 H21 119.8
C21 C22 C23 120.1(3)
C21 C22 H22 119.9
C23 C22 H22 119.9
C18 C23 C22 118.9(3)
C18 C23 H23 120.5
C22 C23 H23 120.5

loop_
_geom_bond_atom_site_label_1
_geom_bond_atom_site_label_2
_geom_bond_distance
S1 O2 1.4379(17)
S1 O1 1.4457(18)
S1 C3 1.720(3)
S1 C18 1.775(3)
N1 C4 1.347(3)
N1 C1 1.376(3)
N1 C11 1.457(3)
C1 C2 1.354(4)
C1 H1 0.9300
C2 C3 1.431(3)
C2 C6 1.505(3)
C3 C4 1.381(4)
C4 C5 1.512(3)
C5 H5A 0.9600
C5 H5B 0.9600
C5 H5C 0.9600
C6 C7 1.521(3)
C6 H6A 0.9700
C6 H6B 0.9700
C7 C8 1.552(4)
C7 H7A 0.9700
C7 H7B 0.9700
C8 C9 1.473(4)
C8 H8A 0.9700
C8 H8B 0.9700
C9 C10 1.524(4)
C9 H9A 0.9700
C9 H9B 0.9700
C10 H10A 0.9600
C10 H10B 0.9600
C10 H10C 0.9600
C11 C12 1.516(3)
C11 H11A 0.9700
C11 H11B 0.9700
C12 C13 1.359(4)
C12 C17 1.371(4)
C13 C14 1.391(4)
C13 H13 0.9300
C14 C15 1.350(5)
C14 H14 0.9300
C15 C16 1.349(5)
C15 H15 0.9300
C16 C17 1.386(4)
C16 H16 0.9300
C17 H17 0.9300
C18 C19 1.373(3)
C18 C23 1.378(3)
C19 C20 1.372(3)
C19 H19 0.9300
C20 C21 1.360(4)
C20 H20 0.9300
C21 C22 1.366(4)
C21 H21 0.9300
C22 C23 1.384(4)
C22 H22 0.9300
C23 H23 0.9300

loop_
_geom_torsion_atom_site_label_1
_geom_torsion_atom_site_label_2
_geom_torsion_atom_site_label_3
_geom_torsion_atom_site_label_4
_geom_torsion
C4 N1 C1 C2 -1.7(3)
C11 N1 C1 C2 -173.3(2)
N1 C1 C2 C3 1.9(3)
N1 C1 C2 C6 -178.3(2)
C1 C2 C3 C4 -1.5(3)
C6 C2 C3 C4 178.7(2)
C1 C2 C3 S1 -179.78(19)
C6 C2 C3 S1 0.5(4)
O2 S1 C3 C4 22.3(3)
O1 S1 C3 C4 151.9(2)
C18 S1 C3 C4 -93.2(3)
O2 S1 C3 C2 -159.7(2)
O1 S1 C3 C2 -30.2(3)
C18 S1 C3 C2 84.7(2)
C1 N1 C4 C3 0.6(3)
C11 N1 C4 C3 172.1(2)
C1 N1 C4 C5 178.9(2)
C11 N1 C4 C5 -9.6(4)
C2 C3 C4 N1 0.5(3)
S1 C3 C4 N1 178.80(18)
C2 C3 C4 C5 -177.5(3)
S1 C3 C4 C5 0.7(4)
C1 C2 C6 C7 -8.4(4)
C3 C2 C6 C7 171.3(2)
C2 C6 C7 C8 -180.0(2)
C6 C7 C8 C9 177.2(3)
C7 C8 C9 C10 178.4(3)
C4 N1 C11 C12 -77.8(4)
C1 N1 C11 C12 92.4(3)
N1 C11 C12 C13 174.3(3)
N1 C11 C12 C17 -6.4(5)
C17 C12 C13 C14 -1.4(5)
C11 C12 C13 C14 177.9(3)
C12 C13 C14 C15 -0.5(5)
C13 C14 C15 C16 2.5(6)
C14 C15 C16 C17 -2.4(6)
C13 C12 C17 C16 1.4(5)
C11 C12 C17 C16 -177.9(3)
C15 C16 C17 C12 0.5(6)
O2 S1 C18 C19 154.0(2)
O1 S1 C18 C19 26.7(3)
C3 S1 C18 C19 -89.2(3)
O2 S1 C18 C23 -26.2(3)
O1 S1 C18 C23 -153.5(2)
C3 S1 C18 C23 90.6(3)
C23 C18 C19 C20 -0.8(4)
S1 C18 C19 C20 179.0(2)
C18 C19 C20 C21 0.9(5)
C19 C20 C21 C22 -1.4(6)
C20 C21 C22 C23 1.8(6)
C19 C18 C23 C22 1.2(5)
S1 C18 C23 C22 -178.6(3)
C21 C22 C23 C18 -1.7(6)

loop_
_cod_related_entry_id
_cod_related_entry_code
_cod_related_entry_database
1 9864186 ChemSpider
